data_1555822
loop_
_publ_author_name
'Li, Deng Yuan'
'Jiang, Liang Liang'
'Chen, Shuang'
'Huang, Zheng Lu'
'Dang, Li'
'Wu, Xin Yan'
'Liu, Pei Nian'

_publ_section_title
;
 Cascade Reaction of Alkynols and 7-Oxabenzonorbornadienes Involving
 Transient Hemiketal Group Directed C-H Activation and Synergistic
 Rh<sup>III</sup>/Sc<sup>III</sup> Catalysis.
;
_journal_issue 19
_journal_name_full 'Organic letters'
_journal_page_first 5134
_journal_page_last 5137
_journal_paper_doi 10.1021/acs.orglett.6b02587
_journal_volume 18
_journal_year 2016
_chemical_formula_sum 'C21 H18 O2'
_chemical_formula_weight 302.35
_space_group_crystal_system orthorhombic
_space_group_IT_number 61
_space_group_name_Hall '-P 2ac 2ab'
_space_group_name_H-M_alt 'P b c a'
_atom_sites_solution_hydrogens geom
_audit_creation_method SHELXL-2013
_cell_angle_alpha 90
_cell_angle_beta 90
_cell_angle_gamma 90
_cell_formula_units_Z 8
_cell_length_a 7.5079(9)
_cell_length_b 14.0053(17)
_cell_length_c 29.564(4)
_cell_measurement_reflns_used 2957
_cell_measurement_temperature 293(2)
_cell_measurement_theta_max 43.599
_cell_measurement_theta_min 5.512
_cell_volume 3108.7(7)
_computing_cell_refinement 'Bruker SMART'
_computing_data_collection 'Bruker SMART'
_computing_data_reduction 'Bruker SHELXTL'
_computing_molecular_graphics 'Bruker SHELXTL'
_computing_publication_material 'Bruker SHELXTL'
_computing_structure_refinement 'SHELXL-2013 (Sheldrick, 2013)'
_computing_structure_solution 'Bruker SHELXTL'
_diffrn_ambient_temperature 293(2)
_diffrn_measured_fraction_theta_full 0.999
_diffrn_measured_fraction_theta_max 0.999
_diffrn_measurement_device_type 'CCD area detector'
_diffrn_measurement_method 'phi and omega scans'
_diffrn_radiation_type MoK\a
_diffrn_radiation_wavelength 0.71073
_diffrn_reflns_av_R_equivalents 0.0538
_diffrn_reflns_av_unetI/netI 0.0353
_diffrn_reflns_Laue_measured_fraction_full 0.999
_diffrn_reflns_Laue_measured_fraction_max 0.999
_diffrn_reflns_limit_h_max 6
_diffrn_reflns_limit_h_min -9
_diffrn_reflns_limit_k_max 16
_diffrn_reflns_limit_k_min -16
_diffrn_reflns_limit_l_max 32
_diffrn_reflns_limit_l_min -35
_diffrn_reflns_number 16545
_diffrn_reflns_point_group_measured_fraction_full 0.999
_diffrn_reflns_point_group_measured_fraction_max 0.999
_diffrn_reflns_theta_full 25.242
_diffrn_reflns_theta_max 25.494
_diffrn_reflns_theta_min 2.909
_exptl_absorpt_coefficient_mu 0.082
_exptl_absorpt_correction_T_max 0.7456
_exptl_absorpt_correction_T_min 0.5787
_exptl_absorpt_correction_type multi-scan
_exptl_absorpt_process_details sadabs
_exptl_crystal_colour colorless
_exptl_crystal_density_diffrn 1.292
_exptl_crystal_description prismatic
_exptl_crystal_F_000 1280
_exptl_crystal_size_max 0.200
_exptl_crystal_size_mid 0.160
_exptl_crystal_size_min 0.130
_refine_diff_density_max 0.211
_refine_diff_density_min -0.158
_refine_diff_density_rms 0.041
_refine_ls_extinction_method none
_refine_ls_goodness_of_fit_ref 1.037
_refine_ls_hydrogen_treatment constr
_refine_ls_matrix_type full
_refine_ls_number_parameters 209
_refine_ls_number_reflns 2879
_refine_ls_number_restraints 0
_refine_ls_restrained_S_all 1.037
_refine_ls_R_factor_all 0.0656
_refine_ls_R_factor_gt 0.0490
_refine_ls_shift/su_max 0.000
_refine_ls_shift/su_mean 0.000
_refine_ls_structure_factor_coef Fsqd
_refine_ls_weighting_details 'w=1/[\s^2^(Fo^2^)+(0.0658P)^2^+0.7795P] where P=(Fo^2^+2Fc^2^)/3'
_refine_ls_weighting_scheme calc
_refine_ls_wR_factor_gt 0.1201
_refine_ls_wR_factor_ref 0.1313
_reflns_Friedel_coverage 0.000
_reflns_number_gt 2223
_reflns_number_total 2879
_reflns_threshold_expression 'I > 2\s(I)'
_cod_data_source_file ol6b02587_si_002.cif
_cod_data_source_block cd16136
_cod_original_cell_volume 3108.6(6)
_cod_database_code 1555822
_shelx_space_group_comment
; 
The symmetry employed for this shelxl refinement is uniquely defined 
by the following loop, which should always be used as a source of 
symmetry information in preference to the above space-group names. 
They are only intended as comments. 
;
_shelx_estimated_absorpt_t_min 0.984
_shelx_estimated_absorpt_t_max 0.989
_shelxl_version_number 2013-4

loop_
_space_group_symop_operation_xyz
'x, y, z'
'-x+1/2, -y, z+1/2'
'-x, y+1/2, -z+1/2'
'x+1/2, -y+1/2, -z'
'-x, -y, -z'
'x-1/2, y, -z-1/2'
'x, -y-1/2, z-1/2'
'-x-1/2, y-1/2, z'

loop_
_atom_site_label
_atom_site_type_symbol
_atom_site_fract_x
_atom_site_fract_y
_atom_site_fract_z
_atom_site_U_iso_or_equiv
_atom_site_adp_type
_atom_site_occupancy
_atom_site_site_symmetry_order
_atom_site_calc_flag
_atom_site_refinement_flags_posn
_atom_site_refinement_flags_adp
O1 O 0.15598(18) 0.11120(10) 0.19540(4) 0.0518(4) Uani 1 1 d . .
O2 O 0.14279(18) 0.35912(10) 0.01320(5) 0.0574(4) Uani 1 1 d . .
C1 C 0.0552(2) 0.20455(13) 0.04371(6) 0.0401(4) Uani 1 1 d . .
H1 H -0.0185 0.1905 0.0193 0.048 Uiso 1 1 calc R U
C2 C 0.1497(2) 0.28963(13) 0.04547(6) 0.0412(4) Uani 1 1 d . .
C3 C 0.2609(2) 0.30913(13) 0.08185(6) 0.0432(5) Uani 1 1 d . .
H3 H 0.3232 0.3665 0.0826 0.052 Uiso 1 1 calc R U
C4 C 0.2805(2) 0.24503(13) 0.11677(7) 0.0428(5) Uani 1 1 d . .
H4 H 0.3563 0.2586 0.1408 0.051 Uiso 1 1 calc R U
C5 C 0.1864(2) 0.16027(13) 0.11579(6) 0.0379(4) Uani 1 1 d . .
C6 C 0.0742(2) 0.14130(12) 0.07938(6) 0.0369(4) Uani 1 1 d . .
C7 C -0.0225(2) 0.05247(12) 0.08939(6) 0.0381(4) Uani 1 1 d . .
C8 C 0.0214(2) 0.02137(12) 0.13200(6) 0.0382(4) Uani 1 1 d . .
C9 C 0.1781(2) 0.07891(13) 0.14986(6) 0.0392(4) Uani 1 1 d . .
C10 C 0.3502(2) 0.01945(15) 0.15099(7) 0.0477(5) Uani 1 1 d . .
H10A H 0.3259 -0.0463 0.1592 0.057 Uiso 1 1 calc R U
H10B H 0.4102 0.0207 0.1219 0.057 Uiso 1 1 calc R U
C11 C 0.4592(3) 0.06854(18) 0.18666(8) 0.0678(7) Uani 1 1 d . .
H11A H 0.5366 0.0235 0.2020 0.081 Uiso 1 1 calc R U
H11B H 0.5314 0.1189 0.1736 0.081 Uiso 1 1 calc R U
C12 C 0.3240(3) 0.1084(2) 0.21827(8) 0.0706(7) Uani 1 1 d . .
H12A H 0.3154 0.0686 0.2450 0.085 Uiso 1 1 calc R U
H12B H 0.3583 0.1722 0.2276 0.085 Uiso 1 1 calc R U
C13 C -0.0675(2) -0.05700(12) 0.15202(6) 0.0402(4) Uani 1 1 d . .
C14 C -0.0378(3) -0.09008(15) 0.19657(7) 0.0497(5) Uani 1 1 d . .
H14 H 0.0488 -0.0610 0.2144 0.060 Uiso 1 1 calc R U
C15 C -0.1344(3) -0.16409(16) 0.21379(8) 0.0609(6) Uani 1 1 d . .
H15 H -0.1138 -0.1846 0.2432 0.073 Uiso 1 1 calc R U
C16 C -0.2648(3) -0.20966(16) 0.18747(8) 0.0639(6) Uani 1 1 d . .
H16 H -0.3304 -0.2599 0.1996 0.077 Uiso 1 1 calc R U
C17 C -0.2950(3) -0.18047(15) 0.14454(8) 0.0570(6) Uani 1 1 d . .
H17 H -0.3810 -0.2116 0.1274 0.068 Uiso 1 1 calc R U
C18 C -0.1996(2) -0.10416(13) 0.12524(7) 0.0450(5) Uani 1 1 d . .
C19 C -0.2321(3) -0.07362(14) 0.08064(7) 0.0498(5) Uani 1 1 d . .
H19 H -0.3143 -0.1067 0.0631 0.060 Uiso 1 1 calc R U
C20 C -0.1466(2) 0.00286(13) 0.06247(7) 0.0446(5) Uani 1 1 d . .
H20 H -0.1695 0.0220 0.0329 0.054 Uiso 1 1 calc R U
C21 C 0.0362(3) 0.3413(2) -0.02569(9) 0.0834(9) Uani 1 1 d . .
H21A H 0.0774 0.2844 -0.0405 0.125 Uiso 1 1 calc R U
H21B H 0.0451 0.3944 -0.0461 0.125 Uiso 1 1 calc R U
H21C H -0.0857 0.3330 -0.0167 0.125 Uiso 1 1 calc R U

loop_
_atom_site_aniso_label
_atom_site_aniso_U_11
_atom_site_aniso_U_22
_atom_site_aniso_U_33
_atom_site_aniso_U_23
_atom_site_aniso_U_13
_atom_site_aniso_U_12
O1 0.0521(9) 0.0564(9) 0.0470(8) -0.0110(6) 0.0000(6) 0.0034(7)
O2 0.0512(8) 0.0586(9) 0.0623(9) 0.0169(7) -0.0108(7) -0.0213(7)
C1 0.0293(9) 0.0437(10) 0.0473(11) -0.0019(8) -0.0022(8) -0.0023(8)
C2 0.0322(9) 0.0433(10) 0.0481(11) 0.0012(8) 0.0054(8) -0.0028(8)
C3 0.0374(10) 0.0381(10) 0.0541(12) -0.0064(9) 0.0023(8) -0.0078(8)
C4 0.0356(10) 0.0443(11) 0.0485(11) -0.0087(9) -0.0029(8) -0.0036(8)
C5 0.0298(9) 0.0369(10) 0.0470(11) -0.0070(8) 0.0017(7) 0.0033(7)
C6 0.0272(8) 0.0348(9) 0.0487(10) -0.0054(8) 0.0009(8) 0.0012(7)
C7 0.0296(9) 0.0346(9) 0.0502(11) -0.0012(8) -0.0016(7) 0.0022(7)
C8 0.0294(9) 0.0344(9) 0.0508(11) -0.0046(8) -0.0001(8) 0.0040(7)
C9 0.0354(9) 0.0385(10) 0.0437(10) -0.0071(8) -0.0025(8) 0.0037(8)
C10 0.0362(10) 0.0486(11) 0.0584(12) -0.0044(9) -0.0070(9) 0.0060(8)
C11 0.0512(13) 0.0752(16) 0.0769(16) -0.0051(13) -0.0216(12) 0.0005(11)
C12 0.0696(16) 0.0882(18) 0.0540(14) -0.0113(12) -0.0143(11) -0.0102(13)
C13 0.0335(9) 0.0354(9) 0.0515(11) -0.0006(8) 0.0023(8) 0.0055(8)
C14 0.0475(11) 0.0483(12) 0.0532(12) -0.0009(9) 0.0028(9) 0.0022(9)
C15 0.0661(14) 0.0589(14) 0.0578(13) 0.0127(11) 0.0086(11) 0.0052(12)
C16 0.0554(13) 0.0560(14) 0.0802(16) 0.0137(12) 0.0090(12) -0.0089(11)
C17 0.0442(12) 0.0487(12) 0.0781(16) 0.0085(11) -0.0029(10) -0.0081(9)
C18 0.0326(10) 0.0384(10) 0.0641(13) 0.0029(9) -0.0013(9) 0.0013(8)
C19 0.0373(10) 0.0443(11) 0.0679(14) 0.0030(10) -0.0153(9) -0.0073(9)
C20 0.0389(10) 0.0397(10) 0.0552(12) 0.0044(8) -0.0113(9) -0.0015(8)
C21 0.0721(16) 0.096(2) 0.0818(17) 0.0392(15) -0.0298(14) -0.0397(15)

loop_
_atom_type_symbol
_atom_type_description
_atom_type_scat_dispersion_real
_atom_type_scat_dispersion_imag
_atom_type_scat_source
C C 0.0033 0.0016 'International Tables Vol C Tables 4.2.6.8 and 6.1.1.4'
H H 0.0000 0.0000 'International Tables Vol C Tables 4.2.6.8 and 6.1.1.4'
O O 0.0106 0.0060 'International Tables Vol C Tables 4.2.6.8 and 6.1.1.4'

loop_
_geom_angle_atom_site_label_1
_geom_angle_atom_site_label_2
_geom_angle_atom_site_label_3
_geom_angle
C9 O1 C12 109.49(15)
C2 O2 C21 117.47(16)
C6 C1 C2 117.93(16)
C6 C1 H1 121.0
C2 C1 H1 121.0
O2 C2 C1 124.56(16)
O2 C2 C3 115.10(16)
C1 C2 C3 120.35(17)
C4 C3 C2 121.13(17)
C4 C3 H3 119.4
C2 C3 H3 119.4
C3 C4 C5 119.36(17)
C3 C4 H4 120.3
C5 C4 H4 120.3
C4 C5 C6 119.30(17)
C4 C5 C9 130.58(17)
C6 C5 C9 110.10(15)
C1 C6 C5 121.93(16)
C1 C6 C7 130.08(16)
C5 C6 C7 107.73(15)
C8 C7 C20 121.37(17)
C8 C7 C6 109.55(15)
C20 C7 C6 129.06(17)
C7 C8 C13 121.14(16)
C7 C8 C9 109.63(15)
C13 C8 C9 129.12(17)
O1 C9 C8 113.87(15)
O1 C9 C5 113.02(14)
C8 C9 C5 101.47(14)
O1 C9 C10 104.37(14)
C8 C9 C10 111.77(14)
C5 C9 C10 112.66(15)
C11 C10 C9 103.03(16)
C11 C10 H10A 111.2
C9 C10 H10A 111.2
C11 C10 H10B 111.2
C9 C10 H10B 111.2
H10A C10 H10B 109.1
C12 C11 C10 103.93(18)
C12 C11 H11A 111.0
C10 C11 H11A 111.0
C12 C11 H11B 111.0
C10 C11 H11B 111.0
H11A C11 H11B 109.0
O1 C12 C11 108.36(17)
O1 C12 H12A 110.0
C11 C12 H12A 110.0
O1 C12 H12B 110.0
C11 C12 H12B 110.0
H12A C12 H12B 108.4
C14 C13 C8 124.73(17)
C14 C13 C18 118.27(17)
C8 C13 C18 116.98(17)
C15 C14 C13 120.8(2)
C15 C14 H14 119.6
C13 C14 H14 119.6
C14 C15 C16 120.6(2)
C14 C15 H15 119.7
C16 C15 H15 119.7
C17 C16 C15 120.0(2)
C17 C16 H16 120.0
C15 C16 H16 120.0
C16 C17 C18 121.6(2)
C16 C17 H17 119.2
C18 C17 H17 119.2
C19 C18 C17 121.50(19)
C19 C18 C13 119.88(17)
C17 C18 C13 118.62(19)
C20 C19 C18 121.87(18)
C20 C19 H19 119.1
C18 C19 H19 119.1
C19 C20 C7 118.54(18)
C19 C20 H20 120.7
C7 C20 H20 120.7
O2 C21 H21A 109.5
O2 C21 H21B 109.5
H21A C21 H21B 109.5
O2 C21 H21C 109.5
H21A C21 H21C 109.5
H21B C21 H21C 109.5

loop_
_geom_bond_atom_site_label_1
_geom_bond_atom_site_label_2
_geom_bond_distance
O1 C9 1.430(2)
O1 C12 1.432(3)
O2 C2 1.364(2)
O2 C21 1.423(3)
C1 C6 1.385(2)
C1 C2 1.388(2)
C1 H1 0.9300
C2 C3 1.389(3)
C3 C4 1.376(3)
C3 H3 0.9300
C4 C5 1.382(3)
C4 H4 0.9300
C5 C6 1.393(2)
C5 C9 1.522(3)
C6 C7 1.470(2)
C7 C8 1.373(3)
C7 C20 1.408(2)
C8 C13 1.414(2)
C8 C9 1.521(2)
C9 C10 1.538(2)
C10 C11 1.501(3)
C10 H10A 0.9700
C10 H10B 0.9700
C11 C12 1.489(3)
C11 H11A 0.9700
C11 H11B 0.9700
C12 H12A 0.9700
C12 H12B 0.9700
C13 C14 1.414(3)
C13 C18 1.431(3)
C14 C15 1.364(3)
C14 H14 0.9300
C15 C16 1.404(3)
C15 H15 0.9300
C16 C17 1.353(3)
C16 H16 0.9300
C17 C18 1.407(3)
C17 H17 0.9300
C18 C19 1.407(3)
C19 C20 1.360(3)
C19 H19 0.9300
C20 H20 0.9300
C21 H21A 0.9600
C21 H21B 0.9600
C21 H21C 0.9600

loop_
_geom_torsion_atom_site_label_1
_geom_torsion_atom_site_label_2
_geom_torsion_atom_site_label_3
_geom_torsion_atom_site_label_4
_geom_torsion
C21 O2 C2 C1 -2.4(3)
C21 O2 C2 C3 177.62(19)
C6 C1 C2 O2 -179.20(16)
C6 C1 C2 C3 0.8(3)
O2 C2 C3 C4 -179.88(16)
C1 C2 C3 C4 0.1(3)
C2 C3 C4 C5 -0.7(3)
C3 C4 C5 C6 0.2(3)
C3 C4 C5 C9 -178.00(17)
C2 C1 C6 C5 -1.2(3)
C2 C1 C6 C7 172.18(17)
C4 C5 C6 C1 0.7(3)
C9 C5 C6 C1 179.29(15)
C4 C5 C6 C7 -173.98(15)
C9 C5 C6 C7 4.60(19)
C1 C6 C7 C8 -170.42(17)
C5 C6 C7 C8 3.70(19)
C1 C6 C7 C20 7.9(3)
C5 C6 C7 C20 -177.96(17)
C20 C7 C8 C13 -5.5(3)
C6 C7 C8 C13 173.04(15)
C20 C7 C8 C9 171.05(16)
C6 C7 C8 C9 -10.45(19)
C12 O1 C9 C8 143.84(18)
C12 O1 C9 C5 -101.05(19)
C12 O1 C9 C10 21.7(2)
C7 C8 C9 O1 134.14(16)
C13 C8 C9 O1 -49.7(2)
C7 C8 C9 C5 12.40(18)
C13 C8 C9 C5 -171.46(17)
C7 C8 C9 C10 -107.89(18)
C13 C8 C9 C10 68.3(2)
C4 C5 C9 O1 45.9(2)
C6 C5 C9 O1 -132.46(15)
C4 C5 C9 C8 168.24(18)
C6 C5 C9 C8 -10.12(18)
C4 C5 C9 C10 -72.1(2)
C6 C5 C9 C10 109.54(17)
O1 C9 C10 C11 -32.2(2)
C8 C9 C10 C11 -155.69(17)
C5 C9 C10 C11 90.8(2)
C9 C10 C11 C12 30.2(2)
C9 O1 C12 C11 -2.5(3)
C10 C11 C12 O1 -18.2(3)
C7 C8 C13 C14 -176.20(17)
C9 C8 C13 C14 8.0(3)
C7 C8 C13 C18 2.3(2)
C9 C8 C13 C18 -173.49(16)
C8 C13 C14 C15 177.49(19)
C18 C13 C14 C15 -1.0(3)
C13 C14 C15 C16 0.5(3)
C14 C15 C16 C17 0.3(3)
C15 C16 C17 C18 -0.6(3)
C16 C17 C18 C19 -179.7(2)
C16 C17 C18 C13 0.1(3)
C14 C13 C18 C19 -179.58(17)
C8 C13 C18 C19 1.8(3)
C14 C13 C18 C17 0.6(3)
C8 C13 C18 C17 -177.94(17)
C17 C18 C19 C20 176.82(19)
C13 C18 C19 C20 -3.0(3)
C18 C19 C20 C7 -0.1(3)
C8 C7 C20 C19 4.3(3)
C6 C7 C20 C19 -173.85(17)
